data_7109465
loop_
_publ_author_name
'Michael C. Young'
'Erica Liew'
'Jonathan Ashby'
'Kelsi E. McCoy'
'Richard J. Hooley'

_publ_section_title
;
 Spin state modulation of iron spin crossover complexes via
 hydrogen-bonding self-assembly
;
_journal_name_full Chem.Commun.
_journal_page_first 6331
_journal_paper_doi 10.1039/c3cc42851f
_journal_volume 49
_journal_year 2013
_chemical_formula_sum 'C28 H25 Cl2 Fe N15 O8'
_chemical_formula_weight 826.38
_chemical_name_systematic
;
?
;
_space_group_IT_number 14
_symmetry_cell_setting monoclinic
_symmetry_space_group_name_Hall '-P 2ybc'
_symmetry_space_group_name_H-M 'P 1 21/c 1'
_atom_sites_solution_hydrogens geom
_atom_sites_solution_primary direct
_atom_sites_solution_secondary difmap
_audit_creation_method SHELXL-97
_cell_angle_alpha 90.00
_cell_angle_beta 108.398(1)
_cell_angle_gamma 90.00
_cell_formula_units_Z 4
_cell_length_a 21.4191(8)
_cell_length_b 10.8147(4)
_cell_length_c 15.1758(6)
_cell_measurement_reflns_used 9941
_cell_measurement_temperature 100(2)
_cell_measurement_theta_max 30.29
_cell_measurement_theta_min 2.38
_cell_volume 3335.7(2)
_computing_cell_refinement 'Bruker SAINT'
_computing_data_collection 'Bruker APEX2'
_computing_data_reduction 'Bruker SAINT'
_computing_molecular_graphics 'Bruker SHELXTL'
_computing_publication_material 'Bruker SHELXTL'
_computing_structure_refinement 'SHELXL-97 (Sheldrick, 2008)'
_computing_structure_solution 'SHELXS-97 (Sheldrick, 2008)'
_diffrn_ambient_temperature 100(2)
_diffrn_measured_fraction_theta_full 0.999
_diffrn_measured_fraction_theta_max 0.999
_diffrn_measurement_device_type 'Bruker APEX-II CCD'
_diffrn_measurement_method '\f and \w scans'
_diffrn_radiation_monochromator graphite
_diffrn_radiation_source 'fine-focus sealed tube'
_diffrn_radiation_type MoK\a
_diffrn_radiation_wavelength 0.71073
_diffrn_reflns_av_R_equivalents 0.0412
_diffrn_reflns_av_sigmaI/netI 0.0234
_diffrn_reflns_limit_h_max 28
_diffrn_reflns_limit_h_min -28
_diffrn_reflns_limit_k_max 14
_diffrn_reflns_limit_k_min -14
_diffrn_reflns_limit_l_max 20
_diffrn_reflns_limit_l_min -20
_diffrn_reflns_number 66601
_diffrn_reflns_theta_full 28.28
_diffrn_reflns_theta_max 28.28
_diffrn_reflns_theta_min 2.00
_exptl_absorpt_coefficient_mu 0.688
_exptl_absorpt_correction_T_max 0.9625
_exptl_absorpt_correction_T_min 0.7426
_exptl_absorpt_correction_type multi-scan
_exptl_absorpt_process_details 'Bruker SADABS'
_exptl_crystal_colour black
_exptl_crystal_density_diffrn 1.646
_exptl_crystal_density_meas ?
_exptl_crystal_density_method 'not measured'
_exptl_crystal_description 'prism frag'
_exptl_crystal_F_000 1688
_exptl_crystal_size_max 0.46
_exptl_crystal_size_mid 0.33
_exptl_crystal_size_min 0.06
_refine_diff_density_max 0.566
_refine_diff_density_min -0.616
_refine_diff_density_rms 0.066
_refine_ls_extinction_method none
_refine_ls_goodness_of_fit_ref 1.031
_refine_ls_hydrogen_treatment mixed
_refine_ls_matrix_type full
_refine_ls_number_parameters 512
_refine_ls_number_reflns 8277
_refine_ls_number_restraints 0
_refine_ls_restrained_S_all 1.031
_refine_ls_R_factor_all 0.0464
_refine_ls_R_factor_gt 0.0358
_refine_ls_shift/su_max 0.001
_refine_ls_shift/su_mean 0.000
_refine_ls_structure_factor_coef Fsqd
_refine_ls_weighting_details 'calc w=1/[\s^2^(Fo^2^)+(0.0381P)^2^+4.0261P] where P=(Fo^2^+2Fc^2^)/3'
_refine_ls_weighting_scheme calc
_refine_ls_wR_factor_gt 0.0867
_refine_ls_wR_factor_ref 0.0926
_reflns_number_gt 6905
_reflns_number_total 8277
_reflns_threshold_expression >2sigma(I)
_cod_data_source_file c3cc42851f.txt
_cod_data_source_block rhl14_0m
_cod_depositor_comments
;
The following automatic conversions were performed:

'_exptl_crystal_density_meas' value 'not measured' was changed to '?'
- the value is perceived as not measured.

Automatic conversion script
Id: cif_fix_values 3008 2015-01-20 13:52:24Z robertas 
;
_cod_original_sg_symbol_H-M P2(1)/c
_cod_database_code 7109465

loop_
_symmetry_equiv_pos_as_xyz
'x, y, z'
'-x, y+1/2, -z+1/2'
'-x, -y, -z'
'x, -y-1/2, z-1/2'

loop_
_atom_site_label
_atom_site_type_symbol
_atom_site_fract_x
_atom_site_fract_y
_atom_site_fract_z
_atom_site_U_iso_or_equiv
_atom_site_adp_type
_atom_site_occupancy
_atom_site_symmetry_multiplicity
_atom_site_calc_flag
_atom_site_refinement_flags
Fe1 Fe 0.274071(13) 0.30493(2) 0.223498(18) 0.01348(7) Uani 1 1 d .
N1 N 0.31688(7) 0.41259(14) 0.33786(10) 0.0143(3) Uani 1 1 d .
C2 C 0.30011(9) 0.52164(17) 0.36979(13) 0.0157(3) Uani 1 1 d .
N3 N 0.33751(8) 0.57956(15) 0.44616(11) 0.0178(3) Uani 1 1 d .
C4 C 0.39349(9) 0.52264(18) 0.49468(13) 0.0173(4) Uani 1 1 d .
N5 N 0.41357(8) 0.41164(15) 0.47147(11) 0.0173(3) Uani 1 1 d .
C6 C 0.37412(9) 0.36452(17) 0.39440(12) 0.0151(3) Uani 1 1 d .
N7 N 0.34580(7) 0.20332(14) 0.28638(10) 0.0136(3) Uani 1 1 d .
C8 C 0.39146(9) 0.24332(17) 0.36452(12) 0.0145(3) Uani 1 1 d .
C9 C 0.44702(9) 0.17448(18) 0.40860(13) 0.0175(4) Uani 1 1 d .
H9 H 0.4789 0.2040 0.4635 0.021 Uiso 1 1 calc R
C10 C 0.45501(10) 0.06113(18) 0.37042(14) 0.0197(4) Uani 1 1 d .
H10 H 0.4934 0.0132 0.3982 0.024 Uiso 1 1 calc R
C11 C 0.40696(10) 0.01769(17) 0.29158(13) 0.0188(4) Uani 1 1 d .
H11 H 0.4117 -0.0605 0.2659 0.023 Uiso 1 1 calc R
C12 C 0.35192(9) 0.09045(17) 0.25093(13) 0.0156(3) Uani 1 1 d .
N13 N 0.25568(8) 0.16317(14) 0.13698(11) 0.0155(3) Uani 1 1 d .
C14 C 0.29623(9) 0.06374(17) 0.16754(13) 0.0163(4) Uani 1 1 d .
C15 C 0.28391(10) -0.05073(19) 0.12488(14) 0.0213(4) Uani 1 1 d .
H15 H 0.3123 -0.1187 0.1487 0.026 Uiso 1 1 calc R
C16 C 0.22912(10) -0.0642(2) 0.04644(15) 0.0239(4) Uani 1 1 d .
H16 H 0.2191 -0.1420 0.0162 0.029 Uiso 1 1 calc R
C17 C 0.18953(10) 0.0371(2) 0.01324(15) 0.0241(4) Uani 1 1 d .
H17 H 0.1528 0.0302 -0.0415 0.029 Uiso 1 1 calc R
C18 C 0.20350(10) 0.14891(19) 0.05984(13) 0.0197(4) Uani 1 1 d .
H18 H 0.1755 0.2176 0.0368 0.024 Uiso 1 1 calc R
N19 N 0.24242(9) 0.57426(17) 0.32444(13) 0.0215(3) Uani 1 1 d .
H19A H 0.2307(12) 0.646(3) 0.3438(17) 0.026 Uiso 1 1 d .
H19B H 0.2162(12) 0.544(2) 0.2748(18) 0.026 Uiso 1 1 d .
N20 N 0.43194(9) 0.57483(17) 0.57158(12) 0.0223(4) Uani 1 1 d .
H20A H 0.4204(12) 0.653(3) 0.5881(17) 0.027 Uiso 1 1 d .
H20B H 0.4695(13) 0.542(2) 0.6021(18) 0.027 Uiso 1 1 d .
N1A N 0.31249(7) 0.40735(14) 0.13964(10) 0.0146(3) Uani 1 1 d .
C2A C 0.36878(9) 0.39842(17) 0.11559(13) 0.0154(3) Uani 1 1 d .
N3A N 0.38416(8) 0.47420(15) 0.05574(11) 0.0171(3) Uani 1 1 d .
C4A C 0.34199(9) 0.56660(18) 0.02174(13) 0.0179(4) Uani 1 1 d .
N5A N 0.28298(8) 0.58115(15) 0.03633(11) 0.0185(3) Uani 1 1 d .
C6A C 0.27142(9) 0.49818(17) 0.09301(13) 0.0162(4) Uani 1 1 d .
N7A N 0.20012(8) 0.40242(15) 0.16165(11) 0.0163(3) Uani 1 1 d .
C8A C 0.20558(9) 0.49509(18) 0.10498(13) 0.0180(4) Uani 1 1 d .
C9A C 0.15321(10) 0.57218(19) 0.06223(14) 0.0214(4) Uani 1 1 d .
H9A H 0.1579 0.6379 0.0233 0.026 Uiso 1 1 calc R
C10A C 0.09344(10) 0.5510(2) 0.07769(15) 0.0240(4) Uani 1 1 d .
H10A H 0.0566 0.6021 0.0487 0.029 Uiso 1 1 calc R
C11A C 0.08760(10) 0.45496(19) 0.13554(14) 0.0224(4) Uani 1 1 d .
H11A H 0.0469 0.4396 0.1461 0.027 Uiso 1 1 calc R
C12A C 0.14226(9) 0.38181(18) 0.17762(13) 0.0181(4) Uani 1 1 d .
N13A N 0.21010(8) 0.23252(15) 0.27769(11) 0.0169(3) Uani 1 1 d .
C14A C 0.14792(10) 0.27990(18) 0.24384(13) 0.0184(4) Uani 1 1 d .
C15A C 0.09589(10) 0.2335(2) 0.26910(15) 0.0239(4) Uani 1 1 d .
H15A H 0.0537 0.2711 0.2472 0.029 Uiso 1 1 calc R
C16A C 0.10623(11) 0.1313(2) 0.32684(15) 0.0252(4) Uani 1 1 d .
H16A H 0.0709 0.0966 0.3439 0.030 Uiso 1 1 calc R
C17A C 0.16872(10) 0.0803(2) 0.35959(14) 0.0231(4) Uani 1 1 d .
H17A H 0.1767 0.0094 0.3985 0.028 Uiso 1 1 calc R
C18A C 0.21934(10) 0.13441(18) 0.33453(13) 0.0191(4) Uani 1 1 d .
H18A H 0.2623 0.1007 0.3586 0.023 Uiso 1 1 calc R
N19A N 0.41115(8) 0.30725(16) 0.15085(13) 0.0202(3) Uani 1 1 d .
H19C H 0.4472(13) 0.303(2) 0.1367(17) 0.024 Uiso 1 1 d .
H19D H 0.4078(12) 0.264(2) 0.1971(18) 0.024 Uiso 1 1 d .
N20A N 0.35722(9) 0.64935(18) -0.03374(13) 0.0254(4) Uani 1 1 d .
H20C H 0.3933(14) 0.643(2) -0.0457(18) 0.030 Uiso 1 1 d .
H20D H 0.3360(13) 0.723(3) -0.0481(18) 0.030 Uiso 1 1 d .
Cl1 Cl 0.42648(2) 0.82535(4) 0.78248(3) 0.01657(10) Uani 1 1 d .
O1 O 0.45495(7) 0.75713(13) 0.86827(9) 0.0206(3) Uani 1 1 d .
O2 O 0.35620(7) 0.81213(15) 0.75292(11) 0.0298(3) Uani 1 1 d .
O3 O 0.44424(8) 0.95377(13) 0.79744(11) 0.0264(3) Uani 1 1 d .
O4 O 0.45192(8) 0.77526(14) 0.71251(10) 0.0273(3) Uani 1 1 d .
Cl2 Cl 0.08972(2) 0.73629(5) 0.34738(3) 0.02407(11) Uani 1 1 d .
O5 O 0.15881(8) 0.76481(16) 0.36766(13) 0.0358(4) Uani 1 1 d .
O6 O 0.05380(8) 0.85096(15) 0.33459(13) 0.0340(4) Uani 1 1 d .
O7 O 0.08145(10) 0.67314(19) 0.42543(15) 0.0489(5) Uani 1 1 d .
O8 O 0.06707(11) 0.6640(2) 0.26563(15) 0.0625(7) Uani 1 1 d .
N1S N 1.04580(12) 0.2821(2) 0.47078(18) 0.0467(6) Uani 1 1 d .
C2S C 1.00377(14) 0.3455(3) 0.43312(18) 0.0376(6) Uani 1 1 d .
C3S C 0.94971(18) 0.4281(3) 0.3854(2) 0.0586(9) Uani 1 1 d .
H3A H 0.9205 0.4387 0.4232 0.088 Uiso 1 1 calc R
H3B H 0.9249 0.3923 0.3252 0.088 Uiso 1 1 calc R
H3C H 0.9675 0.5086 0.3757 0.088 Uiso 1 1 calc R

loop_
_atom_site_aniso_label
_atom_site_aniso_U_11
_atom_site_aniso_U_22
_atom_site_aniso_U_33
_atom_site_aniso_U_23
_atom_site_aniso_U_13
_atom_site_aniso_U_12
Fe1 0.01379(13) 0.01275(13) 0.01410(13) 0.00162(9) 0.00471(10) 0.00196(10)
N1 0.0156(7) 0.0120(7) 0.0156(7) 0.0007(6) 0.0052(6) 0.0012(6)
C2 0.0172(9) 0.0147(8) 0.0165(8) 0.0006(7) 0.0074(7) 0.0005(7)
N3 0.0191(8) 0.0159(8) 0.0184(8) -0.0016(6) 0.0058(6) 0.0012(6)
C4 0.0185(9) 0.0167(9) 0.0179(9) 0.0012(7) 0.0076(7) -0.0008(7)
N5 0.0186(8) 0.0164(8) 0.0165(7) 0.0002(6) 0.0050(6) 0.0012(6)
C6 0.0176(9) 0.0145(8) 0.0144(8) 0.0021(7) 0.0069(7) 0.0006(7)
N7 0.0153(7) 0.0119(7) 0.0142(7) 0.0011(6) 0.0054(6) 0.0002(6)
C8 0.0159(8) 0.0140(8) 0.0142(8) 0.0009(7) 0.0059(7) 0.0006(7)
C9 0.0174(9) 0.0178(9) 0.0163(8) 0.0010(7) 0.0040(7) 0.0004(7)
C10 0.0188(9) 0.0171(9) 0.0220(9) 0.0019(7) 0.0048(7) 0.0040(7)
C11 0.0225(10) 0.0128(9) 0.0216(9) -0.0007(7) 0.0076(8) 0.0024(7)
C12 0.0187(9) 0.0136(8) 0.0159(8) 0.0002(7) 0.0073(7) -0.0001(7)
N13 0.0166(7) 0.0153(7) 0.0152(7) 0.0000(6) 0.0060(6) 0.0001(6)
C14 0.0174(9) 0.0153(9) 0.0168(8) -0.0002(7) 0.0063(7) -0.0001(7)
C15 0.0239(10) 0.0180(9) 0.0241(10) -0.0020(8) 0.0106(8) 0.0011(8)
C16 0.0242(10) 0.0221(10) 0.0266(10) -0.0076(8) 0.0096(8) -0.0046(8)
C17 0.0202(10) 0.0276(11) 0.0227(10) -0.0055(8) 0.0044(8) -0.0045(8)
C18 0.0178(9) 0.0212(9) 0.0191(9) -0.0011(7) 0.0042(7) -0.0007(7)
N19 0.0186(8) 0.0200(8) 0.0228(9) -0.0053(7) 0.0021(7) 0.0045(7)
N20 0.0216(9) 0.0211(9) 0.0212(8) -0.0054(7) 0.0022(7) 0.0021(7)
N1A 0.0150(7) 0.0139(7) 0.0152(7) 0.0020(6) 0.0054(6) 0.0020(6)
C2A 0.0161(8) 0.0132(8) 0.0160(8) -0.0011(7) 0.0038(7) -0.0005(7)
N3A 0.0165(8) 0.0159(8) 0.0200(8) 0.0013(6) 0.0074(6) 0.0004(6)
C4A 0.0188(9) 0.0169(9) 0.0176(9) 0.0018(7) 0.0054(7) 0.0000(7)
N5A 0.0186(8) 0.0184(8) 0.0196(8) 0.0061(6) 0.0074(6) 0.0027(6)
C6A 0.0172(9) 0.0149(8) 0.0168(8) 0.0007(7) 0.0057(7) 0.0017(7)
N7A 0.0167(8) 0.0172(8) 0.0156(7) 0.0010(6) 0.0059(6) 0.0020(6)
C8A 0.0189(9) 0.0181(9) 0.0174(9) 0.0025(7) 0.0065(7) 0.0032(7)
C9A 0.0220(10) 0.0214(10) 0.0215(9) 0.0047(8) 0.0076(8) 0.0064(8)
C10A 0.0202(10) 0.0264(11) 0.0251(10) 0.0054(8) 0.0065(8) 0.0088(8)
C11A 0.0175(9) 0.0254(10) 0.0255(10) 0.0021(8) 0.0085(8) 0.0031(8)
C12A 0.0177(9) 0.0189(9) 0.0180(9) 0.0002(7) 0.0062(7) 0.0009(7)
N13A 0.0180(8) 0.0168(8) 0.0161(7) -0.0007(6) 0.0058(6) 0.0001(6)
C14A 0.0187(9) 0.0186(9) 0.0187(9) 0.0007(7) 0.0067(7) 0.0011(7)
C15A 0.0180(9) 0.0282(11) 0.0275(10) 0.0024(8) 0.0101(8) -0.0001(8)
C16A 0.0244(10) 0.0263(11) 0.0285(11) 0.0024(9) 0.0133(9) -0.0052(8)
C17A 0.0270(10) 0.0217(10) 0.0212(10) 0.0038(8) 0.0088(8) -0.0020(8)
C18A 0.0223(10) 0.0175(9) 0.0170(9) 0.0021(7) 0.0056(7) 0.0005(7)
N19A 0.0176(8) 0.0195(8) 0.0270(9) 0.0080(7) 0.0118(7) 0.0057(6)
N20A 0.0235(9) 0.0240(9) 0.0331(10) 0.0115(8) 0.0154(8) 0.0039(7)
Cl1 0.0178(2) 0.0149(2) 0.0153(2) -0.00209(15) 0.00281(16) 0.00080(16)
O1 0.0199(7) 0.0240(7) 0.0163(7) 0.0041(5) 0.0036(5) 0.0004(6)
O2 0.0171(7) 0.0333(9) 0.0326(8) -0.0047(7) -0.0012(6) -0.0005(6)
O3 0.0304(8) 0.0132(7) 0.0294(8) -0.0046(6) 0.0006(6) -0.0015(6)
O4 0.0384(9) 0.0270(8) 0.0192(7) -0.0029(6) 0.0131(6) 0.0052(7)
Cl2 0.0228(2) 0.0227(2) 0.0240(2) -0.00410(18) 0.00355(19) 0.00442(18)
O5 0.0240(8) 0.0333(9) 0.0517(11) -0.0041(8) 0.0143(8) 0.0063(7)
O6 0.0250(8) 0.0253(8) 0.0492(10) 0.0020(7) 0.0081(7) 0.0059(6)
O7 0.0449(11) 0.0490(12) 0.0560(12) 0.0236(10) 0.0204(10) 0.0070(9)
O8 0.0617(14) 0.0630(14) 0.0520(13) -0.0401(11) 0.0024(11) -0.0006(11)
N1S 0.0355(12) 0.0483(14) 0.0569(15) -0.0074(12) 0.0154(11) -0.0053(11)
C2S 0.0430(15) 0.0357(13) 0.0372(13) -0.0051(11) 0.0173(11) -0.0090(12)
C3S 0.086(2) 0.0512(19) 0.0376(15) -0.0004(13) 0.0176(16) 0.0179(17)

loop_
_atom_type_symbol
_atom_type_description
_atom_type_scat_dispersion_real
_atom_type_scat_dispersion_imag
_atom_type_scat_source
C C 0.0033 0.0016 'International Tables Vol C Tables 4.2.6.8 and 6.1.1.4'
H H 0.0000 0.0000 'International Tables Vol C Tables 4.2.6.8 and 6.1.1.4'
N N 0.0061 0.0033 'International Tables Vol C Tables 4.2.6.8 and 6.1.1.4'
O O 0.0106 0.0060 'International Tables Vol C Tables 4.2.6.8 and 6.1.1.4'
Cl Cl 0.1484 0.1585 'International Tables Vol C Tables 4.2.6.8 and 6.1.1.4'
Fe Fe 0.3463 0.8444 'International Tables Vol C Tables 4.2.6.8 and 6.1.1.4'

loop_
_geom_angle_atom_site_label_1
_geom_angle_atom_site_label_2
_geom_angle_atom_site_label_3
_geom_angle
N7 Fe1 N7A 177.86(7)
N7 Fe1 N13A 96.90(7)
N7A Fe1 N13A 81.05(7)
N7 Fe1 N13 81.01(6)
N7A Fe1 N13 98.22(7)
N13A Fe1 N13 87.13(6)
N7 Fe1 N1A 101.95(6)
N7A Fe1 N1A 80.06(6)
N13A Fe1 N1A 160.84(6)
N13 Fe1 N1A 92.39(6)
N7 Fe1 N1 80.05(6)
N7A Fe1 N1 100.64(7)
N13A Fe1 N1 93.24(6)
N13 Fe1 N1 160.96(6)
N1A Fe1 N1 93.37(6)
C6 N1 C2 113.11(15)
C6 N1 Fe1 113.00(12)
C2 N1 Fe1 133.89(13)
N19 C2 N3 116.74(17)
N19 C2 N1 119.26(17)
N3 C2 N1 123.98(17)
C2 N3 C4 116.58(16)
N20 C4 N3 119.18(18)
N20 C4 N5 116.46(18)
N3 C4 N5 124.34(17)
C6 N5 C4 114.03(16)
N5 C6 N1 127.88(17)
N5 C6 C8 117.82(16)
N1 C6 C8 114.28(16)
C8 N7 C12 120.22(16)
C8 N7 Fe1 120.49(12)
C12 N7 Fe1 119.27(13)
N7 C8 C9 121.80(17)
N7 C8 C6 111.90(15)
C9 C8 C6 126.30(17)
C8 C9 C10 118.25(18)
C8 C9 H9 120.9
C10 C9 H9 120.9
C9 C10 C11 120.12(18)
C9 C10 H10 119.9
C11 C10 H10 119.9
C12 C11 C10 118.98(17)
C12 C11 H11 120.5
C10 C11 H11 120.5
N7 C12 C11 120.53(17)
N7 C12 C14 111.41(16)
C11 C12 C14 128.03(17)
C18 N13 C14 117.91(16)
C18 N13 Fe1 127.05(13)
C14 N13 Fe1 114.37(12)
N13 C14 C15 122.54(17)
N13 C14 C12 113.19(16)
C15 C14 C12 124.24(18)
C14 C15 C16 118.65(19)
C14 C15 H15 120.7
C16 C15 H15 120.7
C17 C16 C15 118.98(19)
C17 C16 H16 120.5
C15 C16 H16 120.5
C16 C17 C18 119.87(19)
C16 C17 H17 120.1
C18 C17 H17 120.1
N13 C18 C17 121.97(19)
N13 C18 H18 119.0
C17 C18 H18 119.0
C2 N19 H19A 120.7(16)
C2 N19 H19B 122.8(17)
H19A N19 H19B 116(2)
C4 N20 H20A 118.5(16)
C4 N20 H20B 120.8(17)
H20A N20 H20B 120(2)
C6A N1A C2A 113.08(15)
C6A N1A Fe1 113.21(12)
C2A N1A Fe1 133.53(12)
N19A C2A N3A 116.29(17)
N19A C2A N1A 119.39(17)
N3A C2A N1A 124.29(17)
C4A N3A C2A 116.01(16)
N3A C4A N20A 118.29(18)
N3A C4A N5A 124.98(17)
N20A C4A N5A 116.69(18)
C6A N5A C4A 113.76(16)
N5A C6A N1A 127.40(17)
N5A C6A C8A 118.57(17)
N1A C6A C8A 113.92(16)
C8A N7A C12A 120.30(16)
C8A N7A Fe1 120.25(13)
C12A N7A Fe1 119.40(13)
N7A C8A C9A 121.72(18)
N7A C8A C6A 111.90(16)
C9A C8A C6A 126.33(18)
C8A C9A C10A 118.33(19)
C8A C9A H9A 120.8
C10A C9A H9A 120.8
C11A C10A C9A 120.02(19)
C11A C10A H10A 120.0
C9A C10A H10A 120.0
C12A C11A C10A 118.97(18)
C12A C11A H11A 120.5
C10A C11A H11A 120.5
N7A C12A C11A 120.65(18)
N7A C12A C14A 111.28(16)
C11A C12A C14A 128.04(18)
C18A N13A C14A 117.81(17)
C18A N13A Fe1 127.00(14)
C14A N13A Fe1 114.70(13)
N13A C14A C15A 122.34(18)
N13A C14A C12A 113.46(16)
C15A C14A C12A 124.19(18)
C14A C15A C16A 118.92(19)
C14A C15A H15A 120.5
C16A C15A H15A 120.5
C15A C16A C17A 119.24(19)
C15A C16A H16A 120.4
C17A C16A H16A 120.4
C16A C17A C18A 118.89(19)
C16A C17A H17A 120.6
C18A C17A H17A 120.6
N13A C18A C17A 122.72(19)
N13A C18A H18A 118.6
C17A C18A H18A 118.6
C2A N19A H19C 119.5(16)
C2A N19A H19D 120.4(17)
H19C N19A H19D 119(2)
C4A N20A H20C 119.8(18)
C4A N20A H20D 122.3(17)
H20C N20A H20D 116(2)
O2 Cl1 O3 110.14(9)
O2 Cl1 O4 109.56(10)
O3 Cl1 O4 109.63(10)
O2 Cl1 O1 109.37(9)
O3 Cl1 O1 109.48(9)
O4 Cl1 O1 108.64(9)
O8 Cl2 O7 111.41(15)
O8 Cl2 O6 109.68(13)
O7 Cl2 O6 108.86(12)
O8 Cl2 O5 110.42(13)
O7 Cl2 O5 108.20(12)
O6 Cl2 O5 108.20(10)
N1S C2S C3S 179.4(3)
C2S C3S H3A 109.5
C2S C3S H3B 109.5
H3A C3S H3B 109.5
C2S C3S H3C 109.5
H3A C3S H3C 109.5
H3B C3S H3C 109.5

loop_
_geom_bond_atom_site_label_1
_geom_bond_atom_site_label_2
_geom_bond_distance
Fe1 N7 1.8850(15)
Fe1 N7A 1.8875(16)
Fe1 N13A 1.9694(16)
Fe1 N13 1.9756(16)
Fe1 N1A 2.0456(15)
Fe1 N1 2.0504(15)
N1 C6 1.358(2)
N1 C2 1.366(2)
C2 N19 1.337(2)
C2 N3 1.338(2)
N3 C4 1.342(2)
C4 N20 1.324(3)
C4 N5 1.359(2)
N5 C6 1.311(2)
C6 C8 1.472(3)
N7 C8 1.348(2)
N7 C12 1.357(2)
C8 C9 1.384(3)
C9 C10 1.389(3)
C9 H9 0.9500
C10 C11 1.391(3)
C10 H10 0.9500
C11 C12 1.390(3)
C11 H11 0.9500
C12 C14 1.468(3)
N13 C18 1.348(2)
N13 C14 1.368(2)
C14 C15 1.383(3)
C15 C16 1.391(3)
C15 H15 0.9500
C16 C17 1.380(3)
C16 H16 0.9500
C17 C18 1.385(3)
C17 H17 0.9500
C18 H18 0.9500
N19 H19A 0.89(3)
N19 H19B 0.85(3)
N20 H20A 0.94(3)
N20 H20B 0.87(3)
N1A C6A 1.359(2)
N1A C2A 1.369(2)
C2A N19A 1.332(2)
C2A N3A 1.339(2)
N3A C4A 1.337(2)
C4A N20A 1.338(3)
C4A N5A 1.360(2)
N5A C6A 1.319(2)
C6A C8A 1.478(3)
N7A C8A 1.350(2)
N7A C12A 1.354(2)
C8A C9A 1.384(3)
C9A C10A 1.391(3)
C9A H9A 0.9500
C10A C11A 1.391(3)
C10A H10A 0.9500
C11A C12A 1.390(3)
C11A H11A 0.9500
C12A C14A 1.471(3)
N13A C18A 1.342(2)
N13A C14A 1.367(2)
C14A C15A 1.382(3)
C15A C16A 1.384(3)
C15A H15A 0.9500
C16A C17A 1.387(3)
C16A H16A 0.9500
C17A C18A 1.387(3)
C17A H17A 0.9500
C18A H18A 0.9500
N19A H19C 0.87(3)
N19A H19D 0.87(3)
N20A H20C 0.85(3)
N20A H20D 0.90(3)
Cl1 O2 1.4357(15)
Cl1 O3 1.4390(14)
Cl1 O4 1.4432(15)
Cl1 O1 1.4526(14)
Cl2 O8 1.4164(19)
Cl2 O7 1.4260(19)
Cl2 O6 1.4399(16)
Cl2 O5 1.4463(17)
N1S C2S 1.133(4)
C2S C3S 1.460(4)
C3S H3A 0.9800
C3S H3B 0.9800
C3S H3C 0.9800

loop_
_geom_hbond_atom_site_label_D
_geom_hbond_atom_site_label_H
_geom_hbond_atom_site_label_A
_geom_hbond_distance_DH
_geom_hbond_distance_HA
_geom_hbond_distance_DA
_geom_hbond_angle_DHA
_geom_hbond_site_symmetry_A
N19 H19A O5 0.89(3) 2.12(3) 2.937(2) 151(2) .
N19 H19B N7A 0.85(3) 2.25(3) 2.994(2) 147(2) .
N20 H20A O4 0.94(3) 2.23(3) 2.980(2) 137(2) .
N20 H20B O3 0.87(3) 2.21(3) 3.061(2) 168(2) 2_646
N19A H19C O1 0.87(3) 2.22(3) 3.053(2) 162(2) 3_666
N19A H19D N7 0.87(3) 2.27(3) 3.045(2) 149(2) .
N20A H20C O1 0.85(3) 2.46(3) 3.149(2) 138(2) 1_554
N20A H20D N3 0.90(3) 2.14(3) 2.964(3) 151(2) 4_575

loop_
_geom_torsion_atom_site_label_1
_geom_torsion_atom_site_label_2
_geom_torsion_atom_site_label_3
_geom_torsion_atom_site_label_4
_geom_torsion
N7 Fe1 N1 C6 4.23(12)
N7A Fe1 N1 C6 -177.83(12)
N13A Fe1 N1 C6 100.67(13)
N13 Fe1 N1 C6 10.1(3)
N1A Fe1 N1 C6 -97.32(13)
N7 Fe1 N1 C2 -175.25(18)
N7A Fe1 N1 C2 2.69(18)
N13A Fe1 N1 C2 -78.81(17)
N13 Fe1 N1 C2 -169.41(18)
N1A Fe1 N1 C2 83.20(17)
C6 N1 C2 N19 -175.04(17)
Fe1 N1 C2 N19 4.4(3)
C6 N1 C2 N3 3.4(3)
Fe1 N1 C2 N3 -177.12(14)
N19 C2 N3 C4 176.03(17)
N1 C2 N3 C4 -2.4(3)
C2 N3 C4 N20 -179.03(18)
C2 N3 C4 N5 -0.5(3)
N20 C4 N5 C6 -179.41(17)
N3 C4 N5 C6 2.0(3)
C4 N5 C6 N1 -0.8(3)
C4 N5 C6 C8 -179.10(16)
C2 N1 C6 N5 -1.7(3)
Fe1 N1 C6 N5 178.72(16)
C2 N1 C6 C8 176.62(15)
Fe1 N1 C6 C8 -2.98(19)
N13A Fe1 N7 C8 -97.16(14)
N13 Fe1 N7 C8 176.86(14)
N1A Fe1 N7 C8 86.31(14)
N1 Fe1 N7 C8 -5.06(13)
N13A Fe1 N7 C12 84.44(14)
N13 Fe1 N7 C12 -1.53(13)
N1A Fe1 N7 C12 -92.09(14)
N1 Fe1 N7 C12 176.54(14)
C12 N7 C8 C9 3.0(3)
Fe1 N7 C8 C9 -175.42(14)
C12 N7 C8 C6 -176.86(15)
Fe1 N7 C8 C6 4.8(2)
N5 C6 C8 N7 177.72(16)
N1 C6 C8 N7 -0.8(2)
N5 C6 C8 C9 -2.1(3)
N1 C6 C8 C9 179.42(17)
N7 C8 C9 C10 -0.2(3)
C6 C8 C9 C10 179.60(18)
C8 C9 C10 C11 -1.9(3)
C9 C10 C11 C12 1.3(3)
C8 N7 C12 C11 -3.6(3)
Fe1 N7 C12 C11 174.82(14)
C8 N7 C12 C14 178.42(16)
Fe1 N7 C12 C14 -3.2(2)
C10 C11 C12 N7 1.4(3)
C10 C11 C12 C14 179.08(18)
N7 Fe1 N13 C18 176.74(17)
N7A Fe1 N13 C18 -1.23(17)
N13A Fe1 N13 C18 79.29(16)
N1A Fe1 N13 C18 -81.53(16)
N1 Fe1 N13 C18 170.92(17)
N7 Fe1 N13 C14 6.35(13)
N7A Fe1 N13 C14 -171.63(13)
N13A Fe1 N13 C14 -91.10(13)
N1A Fe1 N13 C14 108.07(13)
N1 Fe1 N13 C14 0.5(3)
C18 N13 C14 C15 -3.0(3)
Fe1 N13 C14 C15 168.38(15)
C18 N13 C14 C12 179.00(16)
Fe1 N13 C14 C12 -9.66(19)
N7 C12 C14 N13 8.3(2)
C11 C12 C14 N13 -169.53(18)
N7 C12 C14 C15 -169.71(18)
C11 C12 C14 C15 12.5(3)
N13 C14 C15 C16 1.7(3)
C12 C14 C15 C16 179.57(18)
C14 C15 C16 C17 0.8(3)
C15 C16 C17 C18 -2.1(3)
C14 N13 C18 C17 1.6(3)
Fe1 N13 C18 C17 -168.50(15)
C16 C17 C18 N13 0.9(3)
N7 Fe1 N1A C6A -173.67(13)
N7A Fe1 N1A C6A 7.08(13)
N13A Fe1 N1A C6A 16.9(3)
N13 Fe1 N1A C6A 105.02(13)
N1 Fe1 N1A C6A -93.14(13)
N7 Fe1 N1A C2A 11.76(18)
N7A Fe1 N1A C2A -167.49(18)
N13A Fe1 N1A C2A -157.69(18)
N13 Fe1 N1A C2A -69.56(17)
N1 Fe1 N1A C2A 92.29(17)
C6A N1A C2A N19A -175.01(17)
Fe1 N1A C2A N19A -0.4(3)
C6A N1A C2A N3A 3.0(3)
Fe1 N1A C2A N3A 177.57(13)
N19A C2A N3A C4A -178.99(17)
N1A C2A N3A C4A 3.0(3)
C2A N3A C4A N20A 175.86(18)
C2A N3A C4A N5A -6.7(3)
N3A C4A N5A C6A 3.8(3)
N20A C4A N5A C6A -178.75(18)
C4A N5A C6A N1A 3.4(3)
C4A N5A C6A C8A -172.52(17)
C2A N1A C6A N5A -6.5(3)
Fe1 N1A C6A N5A 177.78(16)
C2A N1A C6A C8A 169.56(16)
Fe1 N1A C6A C8A -6.2(2)
N13A Fe1 N7A C8A 176.18(15)
N13 Fe1 N7A C8A -98.06(15)
N1A Fe1 N7A C8A -7.06(14)
N1 Fe1 N7A C8A 84.54(15)
N13A Fe1 N7A C12A -1.13(14)
N13 Fe1 N7A C12A 84.63(15)
N1A Fe1 N7A C12A 175.63(15)
N1 Fe1 N7A C12A -92.77(15)
C12A N7A C8A C9A 0.5(3)
Fe1 N7A C8A C9A -176.74(15)
C12A N7A C8A C6A -177.13(17)
Fe1 N7A C8A C6A 5.6(2)
N5A C6A C8A N7A 177.33(17)
N1A C6A C8A N7A 0.9(2)
N5A C6A C8A C9A -0.2(3)
N1A C6A C8A C9A -176.65(19)
N7A C8A C9A C10A -1.0(3)
C6A C8A C9A C10A 176.28(19)
C8A C9A C10A C11A 0.6(3)
C9A C10A C11A C12A 0.4(3)
C8A N7A C12A C11A 0.5(3)
Fe1 N7A C12A C11A 177.76(15)
C8A N7A C12A C14A -177.87(17)
Fe1 N7A C12A C14A -0.6(2)
C10A C11A C12A N7A -0.9(3)
C10A C11A C12A C14A 177.1(2)
N7 Fe1 N13A C18A -4.96(17)
N7A Fe1 N13A C18A 174.41(17)
N13 Fe1 N13A C18A 75.62(16)
N1A Fe1 N13A C18A 164.64(18)
N1 Fe1 N13A C18A -85.32(16)
N7 Fe1 N13A C14A -176.65(13)
N7A Fe1 N13A C14A 2.72(14)
N13 Fe1 N13A C14A -96.07(14)
N1A Fe1 N13A C14A -7.0(3)
N1 Fe1 N13A C14A 102.99(14)
C18A N13A C14A C15A 2.6(3)
Fe1 N13A C14A C15A 175.14(16)
C18A N13A C14A C12A -176.24(17)
Fe1 N13A C14A C12A -3.7(2)
N7A C12A C14A N13A 2.8(2)
C11A C12A C14A N13A -175.37(19)
N7A C12A C14A C15A -176.05(19)
C11A C12A C14A C15A 5.8(3)
N13A C14A C15A C16A -3.5(3)
C12A C14A C15A C16A 175.26(19)
C14A C15A C16A C17A 1.6(3)
C15A C16A C17A C18A 1.0(3)
C14A N13A C18A C17A 0.1(3)
Fe1 N13A C18A C17A -171.37(15)
C16A C17A C18A N13A -1.9(3)
